data_1544330
loop_
_publ_author_name
'Lim, Chang Sung'
'Atuchin, Victor'
'Aleksandrovsky, Aleksandr'
'Molokeev, Maxim'

_publ_section_title
;
 Preparation of NaSrLa1-x(WO4)3:Ho3+/Yb3+ ternary tungstates and their
 upconversion photoluminescence properties
;
_journal_issue 0
_journal_name_full 'Materials Letters'
_journal_page_first 38
_journal_page_last 41
_journal_paper_doi 10.1016/j.matlet.2016.05.121
_journal_volume 181
_journal_year 2016
_chemical_formula_moiety 'Ho0.07 La0.67 O16 W4 Yb0.60, 1.333(Na Sr)'
_chemical_formula_sum 'Ho0.07 La0.67 Na1.33 O16 Sr1.33 W4 Yb0.6'
_chemical_formula_weight 1346.29
_space_group_IT_number 88
_symmetry_cell_setting tetragonal
_symmetry_space_group_name_Hall '-I 4ad'
_symmetry_space_group_name_H-M 'I 41/a :2'
_cell_angle_alpha 90
_cell_angle_beta 90
_cell_angle_gamma 90
_cell_formula_units_Z 1
_cell_length_a 5.32570(11)
_cell_length_b 5.32570(11)
_cell_length_c 11.62354(31)
_cell_measurement_reflns_used 104
_cell_measurement_temperature 300
_cell_measurement_theta_max 45
_cell_measurement_theta_min 5
_cell_volume 329.679(13)
_diffrn_ambient_temperature 300
_diffrn_measurement_device_type
;
D8 ADVANCE Bruker
;
_diffrn_radiation_monochromator none
_diffrn_radiation_probe x-ray
_diffrn_radiation_type
;
 Cu K\a~1~~2~
;
_exptl_absorpt_coefficient_mu 95.352
_exptl_crystal_density_diffrn 6.781086
_pd_char_colour
;
colourless
;
_pd_meas_2theta_range_inc 0.02
_pd_meas_2theta_range_max 90
_pd_meas_2theta_range_min 10
_pd_meas_scan_method step
_pd_proc_ls_pref_orient_corr
;
Anisotropic model of PO. Spherical harmonics 2 ordrer.
 Jarvinen (1993). Application of symmetrized harmonics expansion to correction
of the preferred orientation effect. - J. Appl. Cryst. 26 p525-531.
;
_pd_proc_ls_profile_function PearsonVII
_pd_proc_ls_prof_R_factor 9.595
_pd_proc_ls_prof_wR_expected 11.913
_pd_proc_ls_prof_wR_factor 14.020
_pd_proc_number_of_points 4000
_pd_spec_mount_mode reflection
_refine_ls_goodness_of_fit_all 1.177
_refine_ls_R_I_factor 2.60
_refine_ls_shift/su_max 0.01000
_cod_data_source_file Na0p33Sr0p33La0p16Ho0.02Yb0p15WO4.cif
_cod_data_source_block a
_cod_original_cell_volume 329.679(17)
_cod_original_sg_symbol_Hall
;
-I 4ad
;
_cod_original_sg_symbol_H-M I41/a
_cod_original_formula_sum
;
Ho0.07 La0.67 Na1.33 O16 Sr1.33 W4 Yb0.60
;
_cod_database_code 1544330
_cod_database_fobs_code 1544330

loop_
_symmetry_equiv_pos_as_xyz
'x, y, z'
'-x, -y, -z'
'-x, -y+1/2, z'
'-x+1/2, -y, z+1/2'
'-x+1/2, -y+1/2, -z+1/2'
'-y+1/4, x+1/4, -z+1/4'
'-y+1/4, x-1/4, z-1/4'
'-y-1/4, x+1/4, z+1/4'
'-y-1/4, x-1/4, -z-1/4'
'y+1/4, -x+1/4, z+1/4'
'y+1/4, -x-1/4, -z-1/4'
'y-1/4, -x+1/4, -z+1/4'
'y-1/4, -x-1/4, z-1/4'
'x, y+1/2, -z'
'x+1/2, y, -z+1/2'
'x+1/2, y+1/2, z+1/2'

loop_
_atom_site_label
_atom_site_type_symbol
_atom_site_fract_x
_atom_site_fract_y
_atom_site_fract_z
_atom_site_occupancy
_atom_site_B_iso_or_equiv
Na Na 0 0.25 0.625 0.3333333 0.50(13)
Sr Sr 0 0.25 0.625 0.3333333 0.50(13)
La La 0 0.25 0.625 0.1666667 0.50(13)
Ho Ho 0 0.25 0.625 0.01666667 0.50(13)
Yb Yb 0 0.25 0.625 0.15 0.50(13)
W W 0 0.25 0.125 1 0.50(12)
O O 0.2459(23) 0.1113(14) 0.04234(75) 1 0.50(28)

loop_
_diffrn_radiation_wavelength
_diffrn_radiation_wavelength_wt
1.5406 1.0000
1.5443 0.5000

loop_
_geom_angle_atom_site_label_1
_geom_angle_atom_site_label_2
_geom_angle_atom_site_label_3
_geom_angle
_geom_angle_site_symmetry_1
_geom_angle_site_symmetry_3
O Na O 68.82(44) 4_555 5_555
O Na O 74.04(37) 4_555 7_556
O Na O 98.22(34) 4_555 9_556
O Na O 150.2(14) 4_555 13_566
O Na O 76.63(37) 4_555 15_455
O Na O 135.57(87) 4_555 16_455
O Na O 127.89(70) 5_555 7_556
O Na O 76.9(38) 5_555 15_455
O Sr O 68.82(44) 4_555 5_555
O Sr O 74.04(37) 4_555 7_556
O Sr O 98.22(34) 4_555 9_556
O Sr O 150.2(14) 4_555 13_566
O Sr O 76.63(37) 4_555 15_455
O Sr O 135.57(87) 4_555 16_455
O Sr O 127.89(70) 5_555 7_556
O Sr O 76.9(38) 5_555 15_455
O La O 68.82(44) 4_555 5_555
O La O 74.04(37) 4_555 7_556
O La O 98.22(34) 4_555 9_556
O La O 150.2(14) 4_555 13_566
O La O 76.63(37) 4_555 15_455
O La O 135.57(87) 4_555 16_455
O La O 127.89(70) 5_555 7_556
O La O 76.9(38) 5_555 15_455
O Ho O 68.82(44) 4_555 5_555
O Ho O 74.04(37) 4_555 7_556
O Ho O 98.22(34) 4_555 9_556
O Ho O 150.2(14) 4_555 13_566
O Ho O 76.63(37) 4_555 15_455
O Ho O 135.57(87) 4_555 16_455
O Ho O 127.89(70) 5_555 7_556
O Ho O 76.9(38) 5_555 15_455
O Yb O 68.82(44) 4_555 5_555
O Yb O 74.04(37) 4_555 7_556
O Yb O 98.22(34) 4_555 9_556
O Yb O 150.2(14) 4_555 13_566
O Yb O 76.63(37) 4_555 15_455
O Yb O 135.57(87) 4_555 16_455
O Yb O 127.89(70) 5_555 7_556
O Yb O 76.9(38) 5_555 15_455
O W O 114.84(66) 1_555 3_555
O W O 106.85(52) 1_555 6_555

loop_
_geom_bond_atom_site_label_1
_geom_bond_atom_site_label_2
_geom_bond_distance
_geom_bond_site_symmetry_2
Na O 2.541(11) 4_555
Na O 2.4820(98) 5_555
Sr O 2.541(11) 4_555
Sr O 2.4820(98) 5_555
La O 2.541(11) 4_555
La O 2.4820(98) 5_555
Ho O 2.541(11) 4_555
Ho O 2.4820(98) 5_555
Yb O 2.541(11) 4_555
Yb O 2.4820(98) 5_555
W O 1.784(11) .
